data_1506360
loop_
_publ_author_name
'Ho, Tong-Ing'
'Elangovan, Arumugasamy'
'Hsu, Hsien-Yi'
'Yang, Shu-Wen'

_publ_section_title
;
 Highly fluorescent N,N-dimethylaminophenylethynylarenes: synthesis,
 photophysical properties, and electrochemiluminescence.
;
_journal_issue 18
_journal_name_full 'The journal of physical chemistry. B'
_journal_page_first 8626
_journal_page_last 8633
_journal_paper_doi 10.1021/jp0444518
_journal_volume 109
_journal_year 2005
_chemical_formula_sum 'C24 H19 N'
_chemical_formula_weight 321.40
_chemical_name_systematic
; 
 ? 
;
_space_group_IT_number 2
_symmetry_cell_setting triclinic
_symmetry_space_group_name_Hall '-P 1'
_symmetry_space_group_name_H-M 'P -1'
_atom_sites_solution_hydrogens geom
_atom_sites_solution_primary direct
_atom_sites_solution_secondary difmap
_audit_creation_method SHELXL
_cell_angle_alpha 72.871(2)
_cell_angle_beta 80.4240(10)
_cell_angle_gamma 71.4130(10)
_cell_formula_units_Z 2
_cell_length_a 9.2040(2)
_cell_length_b 9.3250(2)
_cell_length_c 11.0960(3)
_cell_measurement_reflns_used 17526
_cell_measurement_temperature 295(2)
_cell_measurement_theta_max 27.5
_cell_measurement_theta_min 1
_cell_volume 859.86(4)
_computing_cell_refinement 'HKL Denzo & Scalepack (Otwinowski & Minor)'
_computing_data_collection 'COLLECT (Nonius BV)'
_computing_data_reduction 'HKL Denzo & Scalepack (Otwinowski & Minor)'
_computing_molecular_graphics SHELXTL
_computing_publication_material SHELXTL
_computing_structure_refinement 'SHELXL-93 (Sheldrick, 1993)'
_computing_structure_solution 'SHELXS-86 (Sheldrick, 1990)'
_diffrn_ambient_temperature 295(2)
_diffrn_measurement_device KappaCCD
_diffrn_measurement_method CCD
_diffrn_radiation_monochromator graphite
_diffrn_radiation_source 'fine-focus sealed tube'
_diffrn_radiation_type MoK\a
_diffrn_radiation_wavelength 0.71073
_diffrn_reflns_av_R_equivalents 0.0226
_diffrn_reflns_av_sigmaI/netI 0.0318
_diffrn_reflns_limit_h_max 11
_diffrn_reflns_limit_h_min -11
_diffrn_reflns_limit_k_max 12
_diffrn_reflns_limit_k_min -12
_diffrn_reflns_limit_l_max 14
_diffrn_reflns_limit_l_min -14
_diffrn_reflns_number 5163
_diffrn_reflns_theta_max 25.00
_diffrn_reflns_theta_min 1.93
_exptl_absorpt_coefficient_mu 0.072
_exptl_absorpt_correction_T_max 0.991
_exptl_absorpt_correction_T_min 0.945
_exptl_absorpt_correction_type multi-scan
_exptl_crystal_density_diffrn 1.241
_exptl_crystal_F_000 340
_exptl_crystal_size_max 0.30
_exptl_crystal_size_mid 0.20
_exptl_crystal_size_min 0.15
_refine_diff_density_max 0.148
_refine_diff_density_min -0.115
_refine_diff_density_rms 0.024
_refine_ls_extinction_coef 0.0643(355)
_refine_ls_extinction_expression Fc^*^=kFc[1+0.001xFc^2^\l^3^/sin(2\q)]^-1/4^
_refine_ls_extinction_method SHELXL
_refine_ls_goodness_of_fit_all 1.024
_refine_ls_goodness_of_fit_obs 1.069
_refine_ls_matrix_type full
_refine_ls_number_parameters 227
_refine_ls_number_reflns 2968
_refine_ls_number_restraints 0
_refine_ls_restrained_S_all 1.035
_refine_ls_restrained_S_obs 1.069
_refine_ls_R_factor_all 0.0582
_refine_ls_R_factor_obs 0.0451
_refine_ls_shift/esd_max 0.007
_refine_ls_shift/esd_mean 0.001
_refine_ls_structure_factor_coef Fsqd
_refine_ls_weighting_details 'w=1/[\s^2^(Fo^2^)+(0.0735P)^2^+0.0941P] where P=(Fo^2^+2Fc^2^)/3'
_refine_ls_weighting_scheme calc
_refine_ls_wR_factor_all 0.1361
_refine_ls_wR_factor_obs 0.1232
_reflns_number_observed 2338
_reflns_number_total 2982
_reflns_observed_criterion >2sigma(I)
_cod_data_source_file jp0444518si20041207_050848.cif
_cod_data_source_block ic10623
_cod_depositor_comments
;
The following automatic conversions were performed:

'_symmetry_cell_setting' value 'Triclinic' changed to 'triclinic'
according to /home/saulius/struct/CIF-dictionaries/cif_core.dic
dictionary named 'cif_core.dic' version 2.4.1 from 2010-06-29.

Automatic conversion script
Id: cif_fix_values 1715 2011-07-08 13:25:40Z adriana 

The following automatic conversions were performed:

'_refine_ls_weighting_scheme' value 'calc
w=1/[\s^2^(Fo^2^)+(0.0735P)^2^+0.0941P] where P=(Fo^2^+2Fc^2^)/3' was
changed to 'calc'. New tag '_refine_ls_weighting_details' was
created. The value of the new tag was set to
'w=1/[\s^2^(Fo^2^)+(0.0735P)^2^+0.0941P] where P=(Fo^2^+2Fc^2^)/3'.

Automatic conversion script
Id: cif_fix_values 3143 2015-03-26 13:38:13Z robertas 
;
_cod_original_sg_symbol_H-M P-1
_cod_database_code 1506360

loop_
_symmetry_equiv_pos_as_xyz
'x, y, z'
'-x, -y, -z'

loop_
_atom_site_aniso_label
_atom_site_aniso_U_11
_atom_site_aniso_U_22
_atom_site_aniso_U_33
_atom_site_aniso_U_23
_atom_site_aniso_U_13
_atom_site_aniso_U_12
N1 0.0590(8) 0.0905(9) 0.0642(8) -0.0285(7) -0.0034(6) -0.0352(7)
C1 0.0453(7) 0.0621(8) 0.0461(8) -0.0221(6) 0.0078(6) -0.0175(6)
C2 0.0630(9) 0.0626(9) 0.0575(9) -0.0208(7) 0.0045(7) -0.0171(7)
C3 0.0784(11) 0.0661(10) 0.0676(10) -0.0146(8) 0.0036(9) -0.0082(8)
C4 0.0661(11) 0.0963(14) 0.0624(11) -0.0121(9) -0.0069(8) -0.0041(9)
C5 0.0534(9) 0.1063(14) 0.0576(10) -0.0228(9) -0.0040(7) -0.0225(9)
C6 0.0455(7) 0.0796(10) 0.0465(8) -0.0236(7) 0.0056(6) -0.0219(7)
C7 0.0535(8) 0.0897(11) 0.0600(9) -0.0342(8) 0.0062(7) -0.0372(8)
C8 0.0522(8) 0.0687(9) 0.0580(9) -0.0283(7) 0.0116(6) -0.0297(7)
C9 0.0699(10) 0.0752(11) 0.0920(12) -0.0403(9) 0.0177(9) -0.0405(9)
C10 0.0771(12) 0.0594(10) 0.1082(15) -0.0259(10) 0.0173(11) -0.0289(9)
C11 0.0696(10) 0.0587(9) 0.0835(12) -0.0124(8) 0.0059(8) -0.0148(8)
C12 0.0554(8) 0.0647(9) 0.0628(9) -0.0193(7) 0.0012(7) -0.0181(7)
C13 0.0467(7) 0.0597(8) 0.0495(8) -0.0226(6) 0.0098(6) -0.0210(6)
C14 0.0439(7) 0.0593(8) 0.0460(7) -0.0225(6) 0.0055(6) -0.0201(6)
C15 0.0521(8) 0.0587(8) 0.0512(8) -0.0217(6) 0.0021(6) -0.0190(6)
C16 0.0549(8) 0.0548(8) 0.0572(8) -0.0212(6) -0.0039(6) -0.0173(6)
C17 0.0521(8) 0.0477(7) 0.0546(8) -0.0179(6) -0.0055(6) -0.0156(6)
C18 0.0537(8) 0.0623(8) 0.0550(8) -0.0196(6) 0.0037(6) -0.0254(6)
C19 0.0581(8) 0.0668(8) 0.0463(8) -0.0202(6) 0.0000(6) -0.0244(7)
C20 0.0479(7) 0.0502(7) 0.0534(8) -0.0157(6) -0.0057(6) -0.0150(6)
C21 0.0576(8) 0.0739(9) 0.0536(8) -0.0201(7) 0.0064(6) -0.0316(7)
C22 0.0667(9) 0.0738(9) 0.0474(8) -0.0220(7) 0.0000(7) -0.0289(7)
C23 0.0696(10) 0.0868(11) 0.0727(11) -0.0359(9) -0.0129(8) -0.0230(8)
C24 0.0649(10) 0.1047(13) 0.0882(13) -0.0288(10) -0.0006(9) -0.0451(9)

loop_
_atom_site_label
_atom_site_type_symbol
_atom_site_fract_x
_atom_site_fract_y
_atom_site_fract_z
_atom_site_U_iso_or_equiv
_atom_site_thermal_displace_type
_atom_site_occupancy
_atom_site_calc_flag
_atom_site_refinement_flags
N1 N 0.54382(14) 0.7797(2) 0.48097(12) 0.0661(4) Uani 1 d .
C1 C -0.16003(15) 0.6168(2) 0.09588(12) 0.0502(4) Uani 1 d .
C2 C -0.1698(2) 0.7788(2) 0.06283(14) 0.0612(4) Uani 1 d .
H2A H -0.1067(2) 0.8129(2) 0.09863(14) 0.073 Uiso 1 calc R
C3 C -0.2702(2) 0.8844(2) -0.0204(2) 0.0755(5) Uani 1 d .
H3A H -0.2754(2) 0.9899(2) -0.0405(2) 0.091 Uiso 1 calc R
C4 C -0.3665(2) 0.8361(2) -0.0766(2) 0.0813(5) Uani 1 d .
H4A H -0.4350(2) 0.9099(2) -0.1331(2) 0.098 Uiso 1 calc R
C5 C -0.3599(2) 0.6838(2) -0.04882(15) 0.0722(5) Uani 1 d .
H5A H -0.4233(2) 0.6535(2) -0.08750(15) 0.087 Uiso 1 calc R
C6 C -0.2577(2) 0.5677(2) 0.03859(13) 0.0557(4) Uani 1 d .
C7 C -0.2489(2) 0.4100(2) 0.06822(14) 0.0616(4) Uani 1 d .
H7A H -0.3123(2) 0.3790(2) 0.03001(14) 0.074 Uiso 1 calc R
C8 C -0.1489(2) 0.2967(2) 0.15296(14) 0.0559(4) Uani 1 d .
C9 C -0.1391(2) 0.1344(2) 0.1832(2) 0.0730(5) Uani 1 d .
H9A H -0.2020(2) 0.1024(2) 0.1454(2) 0.088 Uiso 1 calc R
C10 C -0.0413(2) 0.0270(2) 0.2649(2) 0.0814(6) Uani 1 d .
H10A H -0.0376(2) -0.0780(2) 0.2836(2) 0.098 Uiso 1 calc R
C11 C 0.0558(2) 0.0725(2) 0.3225(2) 0.0743(5) Uani 1 d .
H11A H 0.1236(2) -0.0029(2) 0.3787(2) 0.089 Uiso 1 calc R
C12 C 0.0515(2) 0.2252(2) 0.29694(14) 0.0608(4) Uani 1 d .
H12A H 0.1164(2) 0.2530(2) 0.33614(14) 0.073 Uiso 1 calc R
C13 C -0.05052(15) 0.3436(2) 0.21127(12) 0.0503(4) Uani 1 d .
C14 C -0.05659(14) 0.5033(2) 0.18178(12) 0.0476(3) Uani 1 d .
C15 C 0.0444(2) 0.5506(2) 0.23715(13) 0.0523(4) Uani 1 d .
C16 C 0.1314(2) 0.5893(2) 0.28187(13) 0.0538(4) Uani 1 d .
C17 C 0.23734(15) 0.63595(14) 0.33298(13) 0.0500(4) Uani 1 d .
C18 C 0.2209(2) 0.6388(2) 0.45886(13) 0.0549(4) Uani 1 d .
H18A H 0.1397(2) 0.6093(2) 0.51130(13) 0.066 Uiso 1 calc R
C19 C 0.3214(2) 0.6841(2) 0.50801(13) 0.0547(4) Uani 1 d .
H19A H 0.3067(2) 0.6846(2) 0.59288(13) 0.066 Uiso 1 calc R
C20 C 0.44555(15) 0.72958(14) 0.43303(12) 0.0495(4) Uani 1 d .
C21 C 0.4630(2) 0.7245(2) 0.30668(14) 0.0591(4) Uani 1 d .
H21A H 0.5452(2) 0.7519(2) 0.25424(14) 0.071 Uiso 1 calc R
C22 C 0.3611(2) 0.6798(2) 0.25849(14) 0.0596(4) Uani 1 d .
H22A H 0.3752(2) 0.6789(2) 0.17372(14) 0.072 Uiso 1 calc R
C23 C 0.5291(2) 0.7763(2) 0.6130(2) 0.0719(5) Uani 1 d .
H23A H 0.6067(2) 0.8151(2) 0.6295(2) 0.108 Uiso 1 calc R
H23B H 0.5415(2) 0.6706(2) 0.6634(2) 0.108 Uiso 1 calc R
H23C H 0.4292(2) 0.8410(2) 0.6341(2) 0.108 Uiso 1 calc R
C24 C 0.6857(2) 0.7983(2) 0.4102(2) 0.0806(5) Uani 1 d .
H24A H 0.7398(2) 0.8337(2) 0.4573(2) 0.121 Uiso 1 calc R
H24B H 0.6637(2) 0.8740(2) 0.3305(2) 0.121 Uiso 1 calc R
H24C H 0.7481(2) 0.6997(2) 0.3956(2) 0.121 Uiso 1 calc R

loop_
_atom_type_symbol
_atom_type_description
_atom_type_scat_dispersion_real
_atom_type_scat_dispersion_imag
_atom_type_scat_source
C C 0.0033 0.0016 'International Tables Vol C Tables 4.2.6.8 and 6.1.1.4'
H H 0.0000 0.0000 'International Tables Vol C Tables 4.2.6.8 and 6.1.1.4'
N N 0.0061 0.0033 'International Tables Vol C Tables 4.2.6.8 and 6.1.1.4'

loop_
_geom_angle_atom_site_label_1
_geom_angle_atom_site_label_2
_geom_angle_atom_site_label_3
_geom_angle
C20 N1 C23 120.87(13)
C20 N1 C24 120.47(13)
C23 N1 C24 116.81(13)
C14 C1 C2 122.43(13)
C14 C1 C6 119.19(12)
C2 C1 C6 118.38(13)
C3 C2 C1 120.8(2)
C2 C3 C4 120.9(2)
C5 C4 C3 120.3(2)
C4 C5 C6 121.4(2)
C7 C6 C5 122.31(14)
C7 C6 C1 119.42(13)
C5 C6 C1 118.27(14)
C6 C7 C8 122.32(13)
C7 C8 C9 122.47(14)
C7 C8 C13 119.06(13)
C9 C8 C13 118.46(14)
C10 C9 C8 121.5(2)
C9 C10 C11 120.3(2)
C12 C11 C10 120.7(2)
C11 C12 C13 121.21(15)
C14 C13 C12 122.53(13)
C14 C13 C8 119.60(13)
C12 C13 C8 117.87(13)
C13 C14 C1 120.41(12)
C13 C14 C15 119.90(12)
C1 C14 C15 119.68(12)
C16 C15 C14 178.72(14)
C15 C16 C17 178.85(14)
C18 C17 C22 117.12(12)
C18 C17 C16 121.46(12)
C22 C17 C16 121.42(12)
C19 C18 C17 121.68(13)
C18 C19 C20 121.39(12)
N1 C20 C21 121.64(13)
N1 C20 C19 121.56(12)
C21 C20 C19 116.78(12)
C22 C21 C20 121.23(13)
C21 C22 C17 121.79(13)

loop_
_geom_bond_atom_site_label_1
_geom_bond_atom_site_label_2
_geom_bond_distance
N1 C20 1.377(2)
N1 C23 1.441(2)
N1 C24 1.441(2)
C1 C14 1.414(2)
C1 C2 1.423(2)
C1 C6 1.430(2)
C2 C3 1.358(2)
C3 C4 1.407(3)
C4 C5 1.345(3)
C5 C6 1.426(2)
C6 C7 1.388(2)
C7 C8 1.389(2)
C8 C9 1.427(2)
C8 C13 1.430(2)
C9 C10 1.341(3)
C10 C11 1.406(2)
C11 C12 1.356(2)
C12 C13 1.422(2)
C13 C14 1.412(2)
C14 C15 1.431(2)
C15 C16 1.200(2)
C16 C17 1.435(2)
C17 C18 1.387(2)
C17 C22 1.390(2)
C18 C19 1.373(2)
C19 C20 1.401(2)
C20 C21 1.397(2)
C21 C22 1.374(2)

loop_
_cod_related_entry_id
_cod_related_entry_database
_cod_related_entry_code
1 ChemSpider 19144024
